data_7157398
loop_
_publ_author_name
'Kato, Shin-Ichiro'
'Kijima, Tomokazu'
'Shiota, Yoshihito'
'Abe, Tsukasa'
'Kuwako, Satoshi'
'Miyauchi, Hidenori'
'Yoshikawa, Naoki'
'Yamamoto, Koji'
'Yoshizawa, Kazunari'
'Yoshihara, Toshitada'
'Tobita, Seiji'
'Nakamura, Yosuke'

_publ_section_title
;
 Chemical transformations of push-pull fluorenones: push-pull
 dibenzodicyanofulvenes as well as fluorenone- and
 dibenzodicyanofulvene-tetracyanobutadiene conjugates.
;
_journal_issue 22
_journal_name_full 'Organic &amp; biomolecular chemistry'
_journal_page_first 4198
_journal_page_last 4209
_journal_paper_doi 10.1039/c9ob02706h
_journal_volume 18
_journal_year 2020
_chemical_formula_sum 'C45 H43 N3'
_chemical_formula_weight 625.82
_space_group_crystal_system triclinic
_space_group_IT_number 2
_space_group_name_Hall '-P 1'
_space_group_name_H-M_alt 'P -1'
_atom_sites_solution_hydrogens geom
_audit_creation_method SHELXL-2014/6
_audit_update_record
;
2019-06-03 deposited with the CCDC.	2020-03-11 downloaded from the CCDC.
;
_cell_angle_alpha 64.628(11)
_cell_angle_beta 72.187(13)
_cell_angle_gamma 82.043(15)
_cell_formula_units_Z 2
_cell_length_a 11.6137(17)
_cell_length_b 12.3195(16)
_cell_length_c 14.2724(13)
_cell_measurement_reflns_used 4036
_cell_measurement_temperature 123(2)
_cell_measurement_theta_max 27.5
_cell_measurement_theta_min 3.0
_cell_volume 1756.5(4)
_computing_structure_refinement 'SHELXL-2014/6 (Sheldrick, 2014)'
_diffrn_ambient_temperature 123(2)
_diffrn_measured_fraction_theta_full 0.998
_diffrn_measured_fraction_theta_max 0.997
_diffrn_measurement_device_type 'Rigaku XtaLAB P200'
_diffrn_radiation_type MoK\a
_diffrn_radiation_wavelength 0.71075
_diffrn_reflns_av_R_equivalents 0.1343
_diffrn_reflns_av_unetI/netI 0.0796
_diffrn_reflns_Laue_measured_fraction_full 0.998
_diffrn_reflns_Laue_measured_fraction_max 0.997
_diffrn_reflns_limit_h_max 15
_diffrn_reflns_limit_h_min -15
_diffrn_reflns_limit_k_max 16
_diffrn_reflns_limit_k_min -16
_diffrn_reflns_limit_l_max 18
_diffrn_reflns_limit_l_min -18
_diffrn_reflns_number 57446
_diffrn_reflns_point_group_measured_fraction_full 0.998
_diffrn_reflns_point_group_measured_fraction_max 0.997
_diffrn_reflns_theta_full 25.242
_diffrn_reflns_theta_max 27.498
_diffrn_reflns_theta_min 3.037
_exptl_absorpt_coefficient_mu 0.069
_exptl_absorpt_correction_T_max 1.000
_exptl_absorpt_correction_T_min 0.612
_exptl_absorpt_correction_type multi-scan
_exptl_crystal_colour Red
_exptl_crystal_density_diffrn 1.183
_exptl_crystal_description Platelet
_exptl_crystal_F_000 668
_exptl_crystal_size_max 0.420
_exptl_crystal_size_mid 0.060
_exptl_crystal_size_min 0.020
_refine_diff_density_max 0.274
_refine_diff_density_min -0.235
_refine_diff_density_rms 0.053
_refine_ls_extinction_method none
_refine_ls_goodness_of_fit_ref 0.974
_refine_ls_hydrogen_treatment constr
_refine_ls_matrix_type full
_refine_ls_number_parameters 473
_refine_ls_number_reflns 8043
_refine_ls_number_restraints 0
_refine_ls_restrained_S_all 0.974
_refine_ls_R_factor_all 0.1071
_refine_ls_R_factor_gt 0.0568
_refine_ls_shift/su_max 0.000
_refine_ls_shift/su_mean 0.000
_refine_ls_structure_factor_coef Fsqd
_refine_ls_weighting_details 'w=1/[\s^2^(Fo^2^)+(0.0856P)^2^] where P=(Fo^2^+2Fc^2^)/3'
_refine_ls_weighting_scheme calc
_refine_ls_wR_factor_gt 0.1366
_refine_ls_wR_factor_ref 0.1551
_reflns_Friedel_coverage 0.000
_reflns_number_gt 4805
_reflns_number_total 8043
_reflns_threshold_expression 'I > 2\s(I)'
_cod_data_source_file c9ob02706h2.cif
_cod_data_source_block sk047Mo
_cod_depositor_comments
;
The following automatic conversions were performed:

data item '_exptl_absorpt_correction_type' value 'Multi-scan' was
changed to 'multi-scan' in accordance with the
/home/data/users/saulius/crontab/automatic-downloads/rss-feeds/RSC/lib/dictionaries/cif_core.dic
dictionary named 'cif_core.dic' version 2.4.2 last updated on
2011-04-26.

Automatic conversion script
Id: cif_fix_values 7556 2019-12-06 15:28:31Z antanas 

 Adding full bibliography for 7157394--7157405.cif.
;
_cod_database_code 7157398
_shelx_space_group_comment
;
The symmetry employed for this shelxl refinement is uniquely defined
by the following loop, which should always be used as a source of
symmetry information in preference to the above space-group names.
They are only intended as comments.
;
_shelx_estimated_absorpt_t_min 0.972
_shelx_estimated_absorpt_t_max 0.999
_shelxl_version_number 2014/6

loop_
_space_group_symop_operation_xyz
'x, y, z'
'-x, -y, -z'

loop_
_atom_site_label
_atom_site_type_symbol
_atom_site_fract_x
_atom_site_fract_y
_atom_site_fract_z
_atom_site_U_iso_or_equiv
_atom_site_adp_type
_atom_site_occupancy
_atom_site_site_symmetry_order
_atom_site_calc_flag
_atom_site_refinement_flags_posn
_atom_site_refinement_flags_adp
_atom_site_refinement_flags_occupancy
_atom_site_disorder_assembly
_atom_site_disorder_group
C1 C -0.17149(17) 0.63722(16) 0.48919(13) 0.0280(4) Uani 1 1 d . . . . .
N1 N -0.01712(18) 0.53608(16) 0.27298(14) 0.0483(5) Uani 1 1 d . . . . .
C2 C -0.27511(17) 0.62727(16) 0.58513(14) 0.0298(4) Uani 1 1 d . . . . .
C3 C -0.39159(18) 0.58398(17) 0.61749(15) 0.0341(4) Uani 1 1 d . . . . .
H3 H -0.4195 0.5631 0.5714 0.041 Uiso 1 1 calc R U . . .
C4 C -0.46700(18) 0.57167(17) 0.71863(15) 0.0363(5) Uani 1 1 d . . . . .
H4 H -0.5465 0.5415 0.7419 0.044 Uiso 1 1 calc R U . . .
C5 C -0.42616(18) 0.60337(18) 0.78557(15) 0.0374(5) Uani 1 1 d . . . . .
H5 H -0.4777 0.5933 0.8547 0.045 Uiso 1 1 calc R U . . .
C6 C -0.31123(18) 0.64947(17) 0.75265(14) 0.0336(4) Uani 1 1 d . . . . .
H6 H -0.2843 0.6712 0.7987 0.040 Uiso 1 1 calc R U . . .
C7 C -0.23560(17) 0.66358(16) 0.65138(14) 0.0290(4) Uani 1 1 d . . . . .
C8 C -0.11036(17) 0.70793(16) 0.59519(13) 0.0279(4) Uani 1 1 d . . . . .
C9 C -0.03582(17) 0.75804(16) 0.62589(13) 0.0292(4) Uani 1 1 d . . . . .
C10 C 0.08274(17) 0.79052(16) 0.55935(14) 0.0295(4) Uani 1 1 d . . . . .
C11 C 0.12261(17) 0.77740(17) 0.46086(14) 0.0295(4) Uani 1 1 d . . . . .
C12 C 0.04407(16) 0.73331(16) 0.42653(13) 0.0274(4) Uani 1 1 d . . . . .
C13 C -0.07179(16) 0.69405(15) 0.49671(13) 0.0271(4) Uani 1 1 d . . . . .
C14 C -0.17404(18) 0.58739(17) 0.42026(15) 0.0345(4) Uani 1 1 d . . . . .
C15 C -0.0768(2) 0.56722(18) 0.33736(16) 0.0377(5) Uani 1 1 d . . . . .
C16 C -0.2803(2) 0.5344(2) 0.42664(18) 0.0476(6) Uani 1 1 d . . . . .
N2 N -0.3599(2) 0.4923(2) 0.42289(19) 0.0736(7) Uani 1 1 d . . . . .
C17 C 0.24917(18) 0.8168(2) 0.38920(15) 0.0369(5) Uani 1 1 d . . . . .
H17 H 0.2757 0.8789 0.4035 0.055 Uiso 1 1 calc R U . . .
H17A H 0.2491 0.8492 0.3134 0.055 Uiso 1 1 calc R U . . .
H17B H 0.3045 0.7477 0.4044 0.055 Uiso 1 1 calc R U . . .
C18 C 0.16573(17) 0.84435(17) 0.59035(14) 0.0307(4) Uani 1 1 d . . . . .
C19 C 0.26884(18) 0.78406(19) 0.61757(15) 0.0370(5) Uani 1 1 d . . . . .
H19 H 0.2839 0.7046 0.6216 0.044 Uiso 1 1 calc R U . . .
C20 C 0.35046(18) 0.83624(19) 0.63909(15) 0.0363(5) Uani 1 1 d . . . . .
H20 H 0.4201 0.7921 0.6572 0.044 Uiso 1 1 calc R U . . .
C21 C 0.33190(16) 0.95343(18) 0.63458(13) 0.0310(4) Uani 1 1 d . . . . .
C22 C 0.22888(16) 1.01454(17) 0.60584(13) 0.0291(4) Uani 1 1 d . . . . .
H22 H 0.2145 1.0947 0.6000 0.035 Uiso 1 1 calc R U . . .
C23 C 0.14703(16) 0.96090(17) 0.58564(13) 0.0284(4) Uani 1 1 d . . . . .
H23 H 0.0768 1.0044 0.5683 0.034 Uiso 1 1 calc R U . . .
N3 N 0.41097(15) 1.00435(16) 0.66046(13) 0.0381(4) Uani 1 1 d . . . . .
C24 C 0.3991(2) 1.1307(2) 0.63869(18) 0.0460(5) Uani 1 1 d . . . . .
H24 H 0.4135 1.1784 0.5609 0.069 Uiso 1 1 calc R U . . .
H24A H 0.4585 1.1521 0.6640 0.069 Uiso 1 1 calc R U . . .
H24B H 0.3174 1.1473 0.6764 0.069 Uiso 1 1 calc R U . . .
C25 C 0.52839(18) 0.9503(2) 0.66812(17) 0.0433(5) Uani 1 1 d . . . . .
H25 H 0.5192 0.8637 0.7124 0.065 Uiso 1 1 calc R U . . .
H25A H 0.5647 0.9866 0.7014 0.065 Uiso 1 1 calc R U . . .
H25B H 0.5808 0.9639 0.5958 0.065 Uiso 1 1 calc R U . . .
C26 C 0.08384(16) 0.74057(16) 0.31383(13) 0.0283(4) Uani 1 1 d . . . . .
C27 C 0.18302(18) 0.67412(18) 0.28088(15) 0.0346(5) Uani 1 1 d . . . . .
H27 H 0.2257 0.6223 0.3310 0.042 Uiso 1 1 calc R U . . .
C28 C 0.21962(18) 0.68305(18) 0.17598(15) 0.0334(4) Uani 1 1 d . . . . .
H28 H 0.2863 0.6359 0.1558 0.040 Uiso 1 1 calc R U . . .
C29 C 0.16115(16) 0.75946(16) 0.09915(13) 0.0274(4) Uani 1 1 d . . . . .
C30 C 0.06675(16) 0.82966(16) 0.13122(13) 0.0281(4) Uani 1 1 d . . . . .
H30 H 0.0273 0.8852 0.0800 0.034 Uiso 1 1 calc R U . . .
C31 C 0.02854(16) 0.82034(16) 0.23730(13) 0.0271(4) Uani 1 1 d . . . . .
H31 H -0.0363 0.8695 0.2569 0.033 Uiso 1 1 calc R U . . .
C32 C 0.19940(17) 0.75981(18) -0.01450(14) 0.0320(4) Uani 1 1 d . . . . .
C33 C 0.33478(19) 0.7846(2) -0.06564(16) 0.0436(5) Uani 1 1 d . . . . .
H33 H 0.3804 0.7228 -0.0199 0.065 Uiso 1 1 calc R U . . .
H33A H 0.3523 0.8638 -0.0726 0.065 Uiso 1 1 calc R U . . .
H33B H 0.3585 0.7832 -0.1372 0.065 Uiso 1 1 calc R U . . .
C34 C 0.1733(2) 0.6352(2) -0.00314(17) 0.0447(5) Uani 1 1 d . . . . .
H34 H 0.1960 0.6340 -0.0747 0.067 Uiso 1 1 calc R U . . .
H34A H 0.0869 0.6180 0.0309 0.067 Uiso 1 1 calc R U . . .
H34B H 0.2204 0.5742 0.0416 0.067 Uiso 1 1 calc R U . . .
C35 C 0.13052(19) 0.85409(19) -0.08983(14) 0.0375(5) Uani 1 1 d . . . . .
H35 H 0.1482 0.9344 -0.0996 0.056 Uiso 1 1 calc R U . . .
H35A H 0.0435 0.8393 -0.0582 0.056 Uiso 1 1 calc R U . . .
H35B H 0.1558 0.8489 -0.1599 0.056 Uiso 1 1 calc R U . . .
C36 C -0.08407(17) 0.77401(17) 0.72970(14) 0.0301(4) Uani 1 1 d . . . . .
C37 C -0.1576(2) 0.87145(18) 0.73341(15) 0.0399(5) Uani 1 1 d . . . . .
H37 H -0.1664 0.9350 0.6681 0.048 Uiso 1 1 calc R U . . .
C38 C -0.2188(2) 0.87767(19) 0.83141(16) 0.0418(5) Uani 1 1 d . . . . .
H38 H -0.2683 0.9458 0.8317 0.050 Uiso 1 1 calc R U . . .
C39 C -0.20923(18) 0.78645(19) 0.92895(15) 0.0353(5) Uani 1 1 d . . . . .
C40 C -0.13077(19) 0.69173(19) 0.92372(15) 0.0366(5) Uani 1 1 d . . . . .
H40 H -0.1193 0.6296 0.9887 0.044 Uiso 1 1 calc R U . . .
C41 C -0.06888(18) 0.68546(18) 0.82637(14) 0.0327(4) Uani 1 1 d . . . . .
H41 H -0.0154 0.6199 0.8257 0.039 Uiso 1 1 calc R U . . .
C42 C -0.28541(19) 0.7888(2) 1.03738(15) 0.0418(5) Uani 1 1 d . . . . .
C43 C -0.3684(7) 0.6858(7) 1.0971(6) 0.060(2) Uani 0.382(5) 1 d . . P A 1
H43 H -0.3214 0.6108 1.1134 0.090 Uiso 0.382(5) 1 calc R U P A 1
H43A H -0.4200 0.6886 1.0531 0.090 Uiso 0.382(5) 1 calc R U P A 1
H43B H -0.4190 0.6896 1.1646 0.090 Uiso 0.382(5) 1 calc R U P A 1
C44 C -0.3801(6) 0.9090(6) 1.0152(5) 0.056(2) Uani 0.382(5) 1 d . . P A 1
H44 H -0.4323 0.9069 1.0844 0.085 Uiso 0.382(5) 1 calc R U P A 1
H44A H -0.4300 0.9067 0.9718 0.085 Uiso 0.382(5) 1 calc R U P A 1
H44B H -0.3327 0.9830 0.9765 0.085 Uiso 0.382(5) 1 calc R U P A 1
C45 C -0.2101(6) 0.8103(8) 1.0916(5) 0.060(2) Uani 0.382(5) 1 d . . P A 1
H45 H -0.2612 0.8196 1.1565 0.090 Uiso 0.382(5) 1 calc R U P A 1
H45A H -0.1635 0.8837 1.0431 0.090 Uiso 0.382(5) 1 calc R U P A 1
H45B H -0.1546 0.7422 1.1118 0.090 Uiso 0.382(5) 1 calc R U P A 1
C46 C -0.4132(4) 0.7611(6) 1.0558(4) 0.0597(13) Uani 0.618(5) 1 d . . P A 2
H46 H -0.4615 0.7592 1.1261 0.090 Uiso 0.618(5) 1 calc R U P A 2
H46A H -0.4168 0.6827 1.0546 0.090 Uiso 0.618(5) 1 calc R U P A 2
H46B H -0.4454 0.8232 0.9988 0.090 Uiso 0.618(5) 1 calc R U P A 2
C47 C -0.2698(4) 0.9052(4) 1.0412(3) 0.0519(12) Uani 0.618(5) 1 d . . P A 2
H47 H -0.2973 0.9716 0.9834 0.078 Uiso 0.618(5) 1 calc R U P A 2
H47A H -0.1843 0.9159 1.0314 0.078 Uiso 0.618(5) 1 calc R U P A 2
H47B H -0.3177 0.9044 1.1111 0.078 Uiso 0.618(5) 1 calc R U P A 2
C48 C -0.2409(4) 0.6857(4) 1.1363(2) 0.0495(11) Uani 0.618(5) 1 d . . P A 2
H48 H -0.2864 0.6927 1.2037 0.074 Uiso 0.618(5) 1 calc R U P A 2
H48A H -0.1544 0.6951 1.1240 0.074 Uiso 0.618(5) 1 calc R U P A 2
H48B H -0.2549 0.6065 1.1412 0.074 Uiso 0.618(5) 1 calc R U P A 2

loop_
_atom_site_aniso_label
_atom_site_aniso_U_11
_atom_site_aniso_U_22
_atom_site_aniso_U_33
_atom_site_aniso_U_23
_atom_site_aniso_U_13
_atom_site_aniso_U_12
C1 0.0424(10) 0.0197(9) 0.0196(8) -0.0070(7) -0.0067(8) -0.0010(8)
N1 0.0697(12) 0.0371(10) 0.0371(10) -0.0237(8) 0.0039(9) -0.0113(9)
C2 0.0421(11) 0.0199(9) 0.0245(9) -0.0091(7) -0.0054(8) -0.0001(8)
C3 0.0446(11) 0.0262(10) 0.0322(10) -0.0130(8) -0.0092(9) -0.0025(8)
C4 0.0394(11) 0.0298(11) 0.0342(10) -0.0119(9) -0.0033(9) -0.0035(9)
C5 0.0443(12) 0.0331(11) 0.0290(10) -0.0136(9) -0.0009(9) -0.0001(9)
C6 0.0452(11) 0.0296(10) 0.0241(9) -0.0131(8) -0.0041(8) 0.0002(9)
C7 0.0403(10) 0.0201(9) 0.0234(9) -0.0080(7) -0.0070(8) 0.0022(8)
C8 0.0395(10) 0.0211(9) 0.0207(8) -0.0077(7) -0.0076(8) 0.0033(8)
C9 0.0437(11) 0.0238(9) 0.0204(8) -0.0098(7) -0.0095(8) 0.0029(8)
C10 0.0403(11) 0.0239(10) 0.0246(9) -0.0104(8) -0.0113(8) 0.0058(8)
C11 0.0384(10) 0.0263(10) 0.0221(9) -0.0088(7) -0.0094(8) 0.0035(8)
C12 0.0381(10) 0.0224(9) 0.0205(8) -0.0084(7) -0.0093(8) 0.0050(8)
C13 0.0392(10) 0.0210(9) 0.0209(8) -0.0088(7) -0.0095(8) 0.0037(8)
C14 0.0462(11) 0.0288(10) 0.0282(10) -0.0141(8) -0.0030(9) -0.0076(9)
C15 0.0529(12) 0.0303(11) 0.0318(10) -0.0169(9) -0.0038(9) -0.0094(9)
C16 0.0545(13) 0.0530(14) 0.0436(12) -0.0349(11) 0.0042(10) -0.0161(11)
N2 0.0652(14) 0.1035(19) 0.0780(16) -0.0731(15) 0.0129(12) -0.0341(13)
C17 0.0401(11) 0.0438(12) 0.0286(10) -0.0178(9) -0.0068(9) -0.0018(9)
C18 0.0381(10) 0.0329(11) 0.0221(9) -0.0122(8) -0.0090(8) 0.0012(8)
C19 0.0472(12) 0.0364(11) 0.0325(10) -0.0191(9) -0.0150(9) 0.0098(9)
C20 0.0373(11) 0.0443(12) 0.0309(10) -0.0176(9) -0.0159(9) 0.0111(9)
C21 0.0319(10) 0.0403(11) 0.0176(8) -0.0101(8) -0.0041(7) -0.0027(8)
C22 0.0325(10) 0.0327(10) 0.0214(9) -0.0118(8) -0.0057(8) 0.0005(8)
C23 0.0303(9) 0.0317(10) 0.0214(8) -0.0105(8) -0.0067(7) 0.0030(8)
N3 0.0357(9) 0.0405(10) 0.0370(9) -0.0114(8) -0.0140(7) -0.0032(8)
C24 0.0485(13) 0.0487(14) 0.0493(13) -0.0236(11) -0.0181(10) -0.0040(10)
C25 0.0341(11) 0.0534(14) 0.0346(11) -0.0097(10) -0.0090(9) -0.0054(10)
C26 0.0346(10) 0.0272(10) 0.0221(9) -0.0110(8) -0.0045(8) -0.0013(8)
C27 0.0442(11) 0.0342(11) 0.0246(9) -0.0113(8) -0.0138(8) 0.0093(9)
C28 0.0379(10) 0.0335(11) 0.0280(10) -0.0163(8) -0.0062(8) 0.0082(8)
C29 0.0326(10) 0.0286(10) 0.0207(8) -0.0109(7) -0.0046(7) -0.0026(8)
C30 0.0344(10) 0.0280(10) 0.0200(8) -0.0086(7) -0.0072(7) 0.0005(8)
C31 0.0295(9) 0.0264(10) 0.0253(9) -0.0123(8) -0.0049(7) -0.0003(8)
C32 0.0397(10) 0.0353(11) 0.0210(9) -0.0148(8) -0.0029(8) -0.0022(8)
C33 0.0446(12) 0.0548(14) 0.0290(10) -0.0218(10) 0.0000(9) -0.0014(10)
C34 0.0661(14) 0.0394(12) 0.0321(11) -0.0200(9) -0.0089(10) -0.0039(11)
C35 0.0481(12) 0.0425(12) 0.0207(9) -0.0136(8) -0.0058(8) -0.0021(9)
C36 0.0418(11) 0.0283(10) 0.0216(9) -0.0122(8) -0.0056(8) -0.0051(8)
C37 0.0573(13) 0.0298(11) 0.0246(10) -0.0098(8) -0.0023(9) -0.0010(10)
C38 0.0536(13) 0.0348(12) 0.0356(11) -0.0203(9) -0.0001(10) -0.0043(10)
C39 0.0431(11) 0.0410(12) 0.0275(10) -0.0195(9) -0.0014(8) -0.0186(9)
C40 0.0503(12) 0.0386(12) 0.0239(9) -0.0118(8) -0.0108(9) -0.0119(10)
C41 0.0440(11) 0.0303(10) 0.0279(10) -0.0133(8) -0.0125(8) -0.0019(9)
C42 0.0451(12) 0.0544(14) 0.0285(10) -0.0227(10) 0.0034(9) -0.0202(10)
C43 0.060(4) 0.056(5) 0.047(4) -0.018(4) 0.010(3) -0.019(4)
C44 0.063(4) 0.069(5) 0.035(3) -0.034(3) 0.007(3) 0.003(3)
C45 0.059(4) 0.098(7) 0.037(3) -0.045(4) 0.000(3) -0.011(4)
C46 0.044(2) 0.087(4) 0.043(2) -0.023(2) -0.0029(19) -0.020(2)
C47 0.070(3) 0.054(3) 0.038(2) -0.0302(19) -0.0032(19) -0.006(2)
C48 0.056(2) 0.065(3) 0.0195(16) -0.0144(16) -0.0033(15) -0.0009(19)

loop_
_atom_type_symbol
_atom_type_description
_atom_type_scat_dispersion_real
_atom_type_scat_dispersion_imag
_atom_type_scat_source
C C 0.0033 0.0016 'International Tables Vol C Tables 4.2.6.8 and 6.1.1.4'
H H 0.0000 0.0000 'International Tables Vol C Tables 4.2.6.8 and 6.1.1.4'
N N 0.0061 0.0033 'International Tables Vol C Tables 4.2.6.8 and 6.1.1.4'

loop_
_geom_angle_atom_site_label_1
_geom_angle_atom_site_label_2
_geom_angle_atom_site_label_3
_geom_angle
_geom_angle_site_symmetry_1
_geom_angle_site_symmetry_3
_geom_angle_publ_flag
C14 C1 C13 131.19(17) . . ?
C14 C1 C2 122.20(17) . . ?
C13 C1 C2 106.19(14) . . ?
C3 C2 C7 120.45(17) . . ?
C3 C2 C1 131.08(17) . . ?
C7 C2 C1 108.34(16) . . ?
C2 C3 C4 119.10(18) . . ?
C5 C4 C3 120.28(19) . . ?
C6 C5 C4 120.89(18) . . ?
C5 C6 C7 119.40(18) . . ?
C6 C7 C2 119.78(18) . . ?
C6 C7 C8 131.90(17) . . ?
C2 C7 C8 108.27(15) . . ?
C9 C8 C13 121.60(17) . . ?
C9 C8 C7 129.47(16) . . ?
C13 C8 C7 108.91(16) . . ?
C8 C9 C10 118.85(16) . . ?
C8 C9 C36 118.81(16) . . ?
C10 C9 C36 122.34(17) . . ?
C9 C10 C11 120.22(17) . . ?
C9 C10 C18 120.21(16) . . ?
C11 C10 C18 119.51(16) . . ?
C10 C11 C12 120.80(17) . . ?
C10 C11 C17 119.09(17) . . ?
C12 C11 C17 120.04(16) . . ?
C13 C12 C11 118.48(15) . . ?
C13 C12 C26 122.94(16) . . ?
C11 C12 C26 118.36(16) . . ?
C12 C13 C8 119.80(16) . . ?
C12 C13 C1 132.24(16) . . ?
C8 C13 C1 107.96(15) . . ?
C1 C14 C16 123.12(18) . . ?
C1 C14 C15 129.92(18) . . ?
C16 C14 C15 106.77(16) . . ?
N1 C15 C14 165.7(2) . . ?
N2 C16 C14 173.9(2) . . ?
C19 C18 C23 117.05(17) . . ?
C19 C18 C10 121.55(17) . . ?
C23 C18 C10 121.25(17) . . ?
C20 C19 C18 122.02(19) . . ?
C19 C20 C21 121.12(18) . . ?
N3 C21 C22 121.88(18) . . ?
N3 C21 C20 121.31(17) . . ?
C22 C21 C20 116.79(17) . . ?
C23 C22 C21 121.59(18) . . ?
C22 C23 C18 121.42(17) . . ?
C21 N3 C25 120.34(18) . . ?
C21 N3 C24 119.19(17) . . ?
C25 N3 C24 116.21(17) . . ?
C31 C26 C27 118.07(16) . . ?
C31 C26 C12 120.39(16) . . ?
C27 C26 C12 121.37(16) . . ?
C28 C27 C26 120.66(17) . . ?
C27 C28 C29 121.71(17) . . ?
C30 C29 C28 117.14(15) . . ?
C30 C29 C32 123.00(16) . . ?
C28 C29 C32 119.82(16) . . ?
C29 C30 C31 121.44(17) . . ?
C26 C31 C30 120.83(17) . . ?
C33 C32 C35 108.47(16) . . ?
C33 C32 C34 108.99(17) . . ?
C35 C32 C34 108.48(16) . . ?
C33 C32 C29 110.08(15) . . ?
C35 C32 C29 112.55(15) . . ?
C34 C32 C29 108.21(15) . . ?
C37 C36 C41 117.96(17) . . ?
C37 C36 C9 120.22(16) . . ?
C41 C36 C9 121.37(17) . . ?
C36 C37 C38 120.94(19) . . ?
C39 C38 C37 121.5(2) . . ?
C38 C39 C40 116.87(17) . . ?
C38 C39 C42 121.2(2) . . ?
C40 C39 C42 121.89(18) . . ?
C41 C40 C39 121.83(18) . . ?
C40 C41 C36 120.75(19) . . ?
C45 C42 C43 119.0(5) . . ?
C46 C42 C47 113.9(3) . . ?
C45 C42 C39 110.8(3) . . ?
C43 C42 C39 109.8(3) . . ?
C46 C42 C39 109.1(2) . . ?
C47 C42 C39 110.7(2) . . ?
C46 C42 C48 106.3(3) . . ?
C47 C42 C48 105.8(3) . . ?
C39 C42 C48 110.9(2) . . ?
C45 C42 C44 103.4(4) . . ?
C43 C42 C44 103.3(5) . . ?
C39 C42 C44 109.8(2) . . ?

loop_
_geom_bond_atom_site_label_1
_geom_bond_atom_site_label_2
_geom_bond_distance
_geom_bond_site_symmetry_2
_geom_bond_publ_flag
C1 C14 1.373(3) . ?
C1 C13 1.486(3) . ?
C1 C2 1.492(3) . ?
N1 C15 1.145(3) . ?
C2 C3 1.391(3) . ?
C2 C7 1.410(3) . ?
C3 C4 1.396(3) . ?
C4 C5 1.392(3) . ?
C5 C6 1.387(3) . ?
C6 C7 1.393(3) . ?
C7 C8 1.479(3) . ?
C8 C9 1.391(3) . ?
C8 C13 1.416(2) . ?
C9 C10 1.409(3) . ?
C9 C36 1.503(2) . ?
C10 C11 1.411(2) . ?
C10 C18 1.501(3) . ?
C11 C12 1.416(3) . ?
C11 C17 1.515(3) . ?
C12 C13 1.410(3) . ?
C12 C26 1.497(2) . ?
C14 C16 1.436(3) . ?
C14 C15 1.447(3) . ?
C16 N2 1.146(3) . ?
C18 C19 1.388(3) . ?
C18 C23 1.398(3) . ?
C19 C20 1.386(3) . ?
C20 C21 1.406(3) . ?
C21 N3 1.392(2) . ?
C21 C22 1.397(3) . ?
C22 C23 1.389(3) . ?
N3 C25 1.446(3) . ?
N3 C24 1.446(3) . ?
C26 C31 1.381(3) . ?
C26 C27 1.398(3) . ?
C27 C28 1.385(3) . ?
C28 C29 1.394(3) . ?
C29 C30 1.389(3) . ?
C29 C32 1.543(2) . ?
C30 C31 1.399(2) . ?
C32 C33 1.529(3) . ?
C32 C35 1.531(3) . ?
C32 C34 1.536(3) . ?
C36 C37 1.384(3) . ?
C36 C41 1.389(3) . ?
C37 C38 1.391(3) . ?
C38 C39 1.390(3) . ?
C39 C40 1.392(3) . ?
C39 C42 1.540(3) . ?
C40 C41 1.385(3) . ?
C42 C45 1.444(7) . ?
C42 C43 1.475(7) . ?
C42 C46 1.487(4) . ?
C42 C47 1.496(4) . ?
C42 C48 1.613(4) . ?
C42 C44 1.692(7) . ?

loop_
_geom_torsion_atom_site_label_1
_geom_torsion_atom_site_label_2
_geom_torsion_atom_site_label_3
_geom_torsion_atom_site_label_4
_geom_torsion
_geom_torsion_site_symmetry_1
_geom_torsion_site_symmetry_2
_geom_torsion_site_symmetry_3
_geom_torsion_site_symmetry_4
_geom_torsion_publ_flag
C14 C1 C2 C3 -8.4(3) . . . . ?
C13 C1 C2 C3 178.31(19) . . . . ?
C14 C1 C2 C7 167.41(17) . . . . ?
C13 C1 C2 C7 -5.92(19) . . . . ?
C7 C2 C3 C4 -3.0(3) . . . . ?
C1 C2 C3 C4 172.39(18) . . . . ?
C2 C3 C4 C5 0.5(3) . . . . ?
C3 C4 C5 C6 1.1(3) . . . . ?
C4 C5 C6 C7 -0.3(3) . . . . ?
C5 C6 C7 C2 -2.1(3) . . . . ?
C5 C6 C7 C8 -179.13(19) . . . . ?
C3 C2 C7 C6 3.8(3) . . . . ?
C1 C2 C7 C6 -172.55(16) . . . . ?
C3 C2 C7 C8 -178.55(16) . . . . ?
C1 C2 C7 C8 5.14(19) . . . . ?
C6 C7 C8 C9 -6.0(3) . . . . ?
C2 C7 C8 C9 176.68(18) . . . . ?
C6 C7 C8 C13 174.93(19) . . . . ?
C2 C7 C8 C13 -2.4(2) . . . . ?
C13 C8 C9 C10 -2.9(3) . . . . ?
C7 C8 C9 C10 178.11(17) . . . . ?
C13 C8 C9 C36 177.92(16) . . . . ?
C7 C8 C9 C36 -1.0(3) . . . . ?
C8 C9 C10 C11 2.9(3) . . . . ?
C36 C9 C10 C11 -177.94(17) . . . . ?
C8 C9 C10 C18 -179.74(17) . . . . ?
C36 C9 C10 C18 -0.6(3) . . . . ?
C9 C10 C11 C12 1.0(3) . . . . ?
C18 C10 C11 C12 -176.38(16) . . . . ?
C9 C10 C11 C17 178.04(17) . . . . ?
C18 C10 C11 C17 0.7(3) . . . . ?
C10 C11 C12 C13 -4.8(3) . . . . ?
C17 C11 C12 C13 178.10(17) . . . . ?
C10 C11 C12 C26 169.91(16) . . . . ?
C17 C11 C12 C26 -7.1(3) . . . . ?
C11 C12 C13 C8 4.8(2) . . . . ?
C26 C12 C13 C8 -169.66(17) . . . . ?
C11 C12 C13 C1 -175.76(18) . . . . ?
C26 C12 C13 C1 9.7(3) . . . . ?
C9 C8 C13 C12 -1.0(3) . . . . ?
C7 C8 C13 C12 178.14(15) . . . . ?
C9 C8 C13 C1 179.46(16) . . . . ?
C7 C8 C13 C1 -1.39(19) . . . . ?
C14 C1 C13 C12 12.5(3) . . . . ?
C2 C1 C13 C12 -175.04(18) . . . . ?
C14 C1 C13 C8 -168.08(19) . . . . ?
C2 C1 C13 C8 4.41(19) . . . . ?
C13 C1 C14 C16 179.0(2) . . . . ?
C2 C1 C14 C16 7.6(3) . . . . ?
C13 C1 C14 C15 4.9(3) . . . . ?
C2 C1 C14 C15 -166.57(19) . . . . ?
C1 C14 C15 N1 164.9(8) . . . . ?
C16 C14 C15 N1 -10.0(10) . . . . ?
C9 C10 C18 C19 113.6(2) . . . . ?
C11 C10 C18 C19 -69.0(2) . . . . ?
C9 C10 C18 C23 -71.0(2) . . . . ?
C11 C10 C18 C23 106.4(2) . . . . ?
C23 C18 C19 C20 -0.1(3) . . . . ?
C10 C18 C19 C20 175.46(17) . . . . ?
C18 C19 C20 C21 0.2(3) . . . . ?
C19 C20 C21 N3 177.32(17) . . . . ?
C19 C20 C21 C22 -1.0(3) . . . . ?
N3 C21 C22 C23 -176.56(16) . . . . ?
C20 C21 C22 C23 1.7(2) . . . . ?
C21 C22 C23 C18 -1.7(3) . . . . ?
C19 C18 C23 C22 0.9(3) . . . . ?
C10 C18 C23 C22 -174.74(16) . . . . ?
C22 C21 N3 C25 -167.25(16) . . . . ?
C20 C21 N3 C25 14.5(3) . . . . ?
C22 C21 N3 C24 -11.3(3) . . . . ?
C20 C21 N3 C24 170.46(18) . . . . ?
C13 C12 C26 C31 65.2(2) . . . . ?
C11 C12 C26 C31 -109.3(2) . . . . ?
C13 C12 C26 C27 -119.6(2) . . . . ?
C11 C12 C26 C27 65.8(2) . . . . ?
C31 C26 C27 C28 -3.9(3) . . . . ?
C12 C26 C27 C28 -179.14(18) . . . . ?
C26 C27 C28 C29 1.2(3) . . . . ?
C27 C28 C29 C30 2.1(3) . . . . ?
C27 C28 C29 C32 -175.71(18) . . . . ?
C28 C29 C30 C31 -2.7(3) . . . . ?
C32 C29 C30 C31 175.04(17) . . . . ?
C27 C26 C31 C30 3.3(3) . . . . ?
C12 C26 C31 C30 178.61(17) . . . . ?
C29 C30 C31 C26 0.0(3) . . . . ?
C30 C29 C32 C33 126.7(2) . . . . ?
C28 C29 C32 C33 -55.6(2) . . . . ?
C30 C29 C32 C35 5.6(3) . . . . ?
C28 C29 C32 C35 -176.74(17) . . . . ?
C30 C29 C32 C34 -114.3(2) . . . . ?
C28 C29 C32 C34 63.4(2) . . . . ?
C8 C9 C36 C37 -80.8(2) . . . . ?
C10 C9 C36 C37 100.0(2) . . . . ?
C8 C9 C36 C41 91.3(2) . . . . ?
C10 C9 C36 C41 -87.8(2) . . . . ?
C41 C36 C37 C38 -2.9(3) . . . . ?
C9 C36 C37 C38 169.46(19) . . . . ?
C36 C37 C38 C39 -0.4(3) . . . . ?
C37 C38 C39 C40 3.2(3) . . . . ?
C37 C38 C39 C42 -174.80(19) . . . . ?
C38 C39 C40 C41 -2.7(3) . . . . ?
C42 C39 C40 C41 175.27(17) . . . . ?
C39 C40 C41 C36 -0.6(3) . . . . ?
C37 C36 C41 C40 3.4(3) . . . . ?
C9 C36 C41 C40 -168.88(18) . . . . ?
C38 C39 C42 C45 -110.4(4) . . . . ?
C40 C39 C42 C45 71.7(4) . . . . ?
C38 C39 C42 C43 116.2(5) . . . . ?
C40 C39 C42 C43 -61.8(5) . . . . ?
C38 C39 C42 C46 72.8(3) . . . . ?
C40 C39 C42 C46 -105.1(3) . . . . ?
C38 C39 C42 C47 -53.3(3) . . . . ?
C40 C39 C42 C47 128.8(3) . . . . ?
C38 C39 C42 C48 -170.4(2) . . . . ?
C40 C39 C42 C48 11.7(3) . . . . ?
C38 C39 C42 C44 3.2(4) . . . . ?
C40 C39 C42 C44 -174.7(3) . . . . ?
